data_4304415
loop_
_publ_author_name
'Jamin L. Krinsky'
'Laura L. Anderson'
'John Arnold'
'Robert G. Bergman'

_publ_section_title
;
Oxygen-Centered Hexatantalum Tetradecaimido Cluster Complexes
;
_journal_name_full 'Inorganic Chemistry'
_journal_page_first 1053
_journal_page_last 1066
_journal_paper_doi 10.1021/ic701920v
_journal_volume 47
_journal_year 2008
_chemical_formula_moiety 'C84 H70 N14 O Ta6, 4(C4 H8 O)'
_chemical_formula_sum 'C100 H102 N14 O5 Ta6'
_chemical_formula_weight 2665.66
_chemical_name_systematic
; 
 ? 
;
_space_group_IT_number 2
_symmetry_cell_setting triclinic
_symmetry_space_group_name_Hall '-P 1'
_symmetry_space_group_name_H-M 'P -1'
_atom_sites_solution_hydrogens geom
_atom_sites_solution_primary direct
_atom_sites_solution_secondary difmap
_audit_creation_method SHELXL-97
_cell_angle_alpha 89.991(2)
_cell_angle_beta 76.981(2)
_cell_angle_gamma 61.835(2)
_cell_formula_units_Z 1
_cell_length_a 13.6126(17)
_cell_length_b 13.8895(17)
_cell_length_c 14.0722(17)
_cell_measurement_reflns_used 3636
_cell_measurement_temperature 155(2)
_cell_measurement_theta_max 26.15
_cell_measurement_theta_min 2.38
_cell_volume 2267.8(5)
_computing_cell_refinement 'Bruker SAINT v7.07B'
_computing_data_collection 'Bruker SMART v5.631'
_computing_data_reduction 'Bruker SAINT v7.07B'
_computing_structure_refinement 'SHELXL-97 (Sheldrick, 1997)'
_computing_structure_solution 'SHELXS-97 (Sheldrick, 1990)'
_diffrn_ambient_temperature 155(2)
_diffrn_measured_fraction_theta_full 0.957
_diffrn_measured_fraction_theta_max 0.957
_diffrn_measurement_device_type 'Bruker APEX'
_diffrn_measurement_method '\w scans'
_diffrn_radiation_monochromator graphite
_diffrn_radiation_source 'fine-focus sealed tube'
_diffrn_radiation_type MoK\a
_diffrn_radiation_wavelength 0.71073
_diffrn_reflns_av_R_equivalents 0.0350
_diffrn_reflns_av_sigmaI/netI 0.0740
_diffrn_reflns_limit_h_max 17
_diffrn_reflns_limit_h_min -16
_diffrn_reflns_limit_k_max 17
_diffrn_reflns_limit_k_min -9
_diffrn_reflns_limit_l_max 17
_diffrn_reflns_limit_l_min -17
_diffrn_reflns_number 14361
_diffrn_reflns_theta_full 26.43
_diffrn_reflns_theta_max 26.43
_diffrn_reflns_theta_min 1.50
_diffrn_standards_decay_% 0
_diffrn_standards_interval_count 0
_diffrn_standards_interval_time 0
_diffrn_standards_number 0
_exptl_absorpt_coefficient_mu 7.269
_exptl_absorpt_correction_T_max 0.7126
_exptl_absorpt_correction_T_min 0.2857
_exptl_absorpt_correction_type empirical
_exptl_absorpt_process_details 'Blessing, 1995'
_exptl_crystal_colour red
_exptl_crystal_density_diffrn 1.952
_exptl_crystal_density_method 'not measured'
_exptl_crystal_description tablet
_exptl_crystal_F_000 1278
_exptl_crystal_size_max 0.23
_exptl_crystal_size_mid 0.16
_exptl_crystal_size_min 0.05
_refine_diff_density_max 3.041
_refine_diff_density_min -1.479
_refine_diff_density_rms 0.224
_refine_ls_extinction_method none
_refine_ls_goodness_of_fit_ref 1.035
_refine_ls_hydrogen_treatment constr
_refine_ls_matrix_type full
_refine_ls_number_parameters 565
_refine_ls_number_reflns 8933
_refine_ls_number_restraints 0
_refine_ls_restrained_S_all 1.035
_refine_ls_R_factor_all 0.0726
_refine_ls_R_factor_gt 0.0438
_refine_ls_shift/su_max 0.001
_refine_ls_shift/su_mean 0.000
_refine_ls_structure_factor_coef Fsqd
_refine_ls_weighting_details 'calc w=1/[\s^2^(Fo^2^)+(0.0538P)^2^+0.0000P] where P=(Fo^2^+2Fc^2^)/3'
_refine_ls_weighting_scheme calc
_refine_ls_wR_factor_gt 0.0991
_refine_ls_wR_factor_ref 0.1069
_reflns_number_gt 6446
_reflns_number_total 8933
_reflns_threshold_expression >2sigma(I)
_cod_data_source_file ic701920v-file002.cif
_cod_data_source_block compound_2_Mo
_cod_database_code 4304415

loop_
_symmetry_equiv_pos_as_xyz
'x, y, z'
'-x, -y, -z'

loop_
_atom_site_label
_atom_site_type_symbol
_atom_site_fract_x
_atom_site_fract_y
_atom_site_fract_z
_atom_site_U_iso_or_equiv
_atom_site_adp_type
_atom_site_occupancy
_atom_site_symmetry_multiplicity
_atom_site_calc_flag
_atom_site_refinement_flags
_atom_site_disorder_assembly
_atom_site_disorder_group
Ta1 Ta 0.31289(3) 0.60501(3) 0.56366(3) 0.01662(10) Uani 1 1 d . . .
O1 O 0.5000 0.5000 0.5000 0.0157(18) Uani 1 2 d S . .
N1 N 0.1631(6) 0.6963(6) 0.6069(5) 0.0204(17) Uani 1 1 d . . .
Ta2 Ta 0.49505(3) 0.36762(3) 0.58465(3) 0.01634(10) Uani 1 1 d . . .
N2 N 0.4910(7) 0.2582(5) 0.6483(5) 0.0232(18) Uani 1 1 d . . .
O2 O 0.0810(8) 0.3003(7) 0.8215(8) 0.072(3) Uani 1 1 d . . .
Ta3 Ta 0.53482(3) 0.56614(3) 0.62246(3) 0.01686(10) Uani 1 1 d . . .
N3 N 0.5659(7) 0.6211(6) 0.7210(5) 0.0203(17) Uani 1 1 d . . .
O3 O -0.2436(15) 0.959(2) 0.9840(16) 0.201(10) Uani 1 1 d . . .
N4 N 0.3935(6) 0.5303(6) 0.6775(5) 0.0179(16) Uani 1 1 d . . .
N5 N 0.3472(6) 0.4438(6) 0.5156(5) 0.0190(17) Uani 1 1 d . . .
N6 N 0.6406(7) 0.3861(5) 0.5955(6) 0.0210(17) Uani 1 1 d . . .
N7 N 0.4065(6) 0.6986(5) 0.5650(5) 0.0182(16) Uani 1 1 d . . .
C10 C 0.0459(8) 0.7785(7) 0.6318(7) 0.022(2) Uani 1 1 d . . .
C11 C -0.0384(9) 0.7604(8) 0.6861(8) 0.037(3) Uani 1 1 d . . .
H11A H -0.0191 0.6915 0.7104 0.044 Uiso 1 1 calc R . .
C12 C -0.1527(9) 0.8422(10) 0.7063(7) 0.040(3) Uani 1 1 d . . .
H12A H -0.2110 0.8283 0.7439 0.048 Uiso 1 1 calc R . .
C13 C -0.1826(10) 0.9402(10) 0.6740(9) 0.050(3) Uani 1 1 d . . .
H13A H -0.2611 0.9957 0.6883 0.060 Uiso 1 1 calc R . .
C14 C -0.0982(12) 0.9586(12) 0.6203(13) 0.102(7) Uani 1 1 d . . .
H14A H -0.1175 1.0277 0.5965 0.122 Uiso 1 1 calc R . .
C15 C 0.0173(11) 0.8763(10) 0.5997(11) 0.074(5) Uani 1 1 d . . .
H15A H 0.0758 0.8902 0.5626 0.089 Uiso 1 1 calc R . .
C20 C 0.4900(8) 0.1675(6) 0.6904(7) 0.022(2) Uani 1 1 d . . .
C21 C 0.5026(9) 0.1503(8) 0.7858(7) 0.029(2) Uani 1 1 d . . .
H21A H 0.5082 0.2030 0.8240 0.035 Uiso 1 1 calc R . .
C22 C 0.5069(9) 0.0580(9) 0.8251(8) 0.041(3) Uani 1 1 d . . .
H22A H 0.5164 0.0470 0.8898 0.049 Uiso 1 1 calc R . .
C23 C 0.4974(9) -0.0197(8) 0.7702(8) 0.035(3) Uani 1 1 d . . .
H23A H 0.4997 -0.0830 0.7976 0.042 Uiso 1 1 calc R . .
C24 C 0.4849(9) -0.0038(8) 0.6774(8) 0.035(3) Uani 1 1 d . . .
H24A H 0.4786 -0.0564 0.6396 0.042 Uiso 1 1 calc R . .
C25 C 0.4814(9) 0.0887(8) 0.6379(7) 0.031(2) Uani 1 1 d . . .
H25A H 0.4728 0.0985 0.5729 0.037 Uiso 1 1 calc R . .
C30 C 0.5898(9) 0.6601(7) 0.7970(6) 0.024(2) Uani 1 1 d . . .
C31 C 0.5038(10) 0.7194(8) 0.8815(6) 0.033(3) Uani 1 1 d . . .
H31A H 0.4275 0.7318 0.8886 0.039 Uiso 1 1 calc R . .
C32 C 0.5321(12) 0.7608(9) 0.9570(8) 0.047(3) Uani 1 1 d . . .
H32A H 0.4737 0.8022 1.0148 0.056 Uiso 1 1 calc R . .
C33 C 0.6389(11) 0.7430(9) 0.9486(9) 0.044(3) Uani 1 1 d . . .
H33A H 0.6557 0.7714 1.0005 0.053 Uiso 1 1 calc R . .
C34 C 0.7261(11) 0.6835(10) 0.8648(9) 0.049(3) Uani 1 1 d . . .
H34A H 0.8022 0.6706 0.8601 0.059 Uiso 1 1 calc R . .
C35 C 0.7027(9) 0.6430(8) 0.7881(8) 0.035(3) Uani 1 1 d . . .
H35A H 0.7618 0.6041 0.7300 0.042 Uiso 1 1 calc R . .
C40 C 0.3577(11) 0.5439(8) 0.7822(8) 0.038(3) Uani 1 1 d . . .
C41 C 0.4238(10) 0.4793(9) 0.8394(8) 0.036(3) Uani 1 1 d . . .
H41A H 0.4993 0.4215 0.8098 0.043 Uiso 1 1 calc R . .
C42 C 0.3813(12) 0.4972(10) 0.9433(9) 0.045(3) Uani 1 1 d . . .
H42A H 0.4294 0.4510 0.9822 0.054 Uiso 1 1 calc R . .
C43 C 0.2766(12) 0.5764(12) 0.9874(9) 0.058(4) Uani 1 1 d . . .
H43A H 0.2508 0.5887 1.0570 0.069 Uiso 1 1 calc R . .
C44 C 0.2065(13) 0.6401(14) 0.9319(9) 0.074(5) Uani 1 1 d . . .
H44A H 0.1308 0.6964 0.9633 0.088 Uiso 1 1 calc R . .
C45 C 0.2438(10) 0.6241(10) 0.8291(8) 0.052(4) Uani 1 1 d . . .
H45A H 0.1925 0.6670 0.7911 0.062 Uiso 1 1 calc R . .
C50 C 0.2741(10) 0.3931(8) 0.5179(7) 0.027(2) Uani 1 1 d . . .
C51 C 0.3215(9) 0.2862(8) 0.4751(7) 0.030(2) Uani 1 1 d . . .
H51A H 0.4019 0.2446 0.4458 0.036 Uiso 1 1 calc R . .
C52 C 0.2498(9) 0.2392(8) 0.4749(8) 0.036(3) Uani 1 1 d . . .
H52A H 0.2812 0.1659 0.4453 0.043 Uiso 1 1 calc R . .
C53 C 0.1353(10) 0.3001(9) 0.5178(8) 0.035(3) Uani 1 1 d . . .
H53A H 0.0866 0.2687 0.5181 0.042 Uiso 1 1 calc R . .
C54 C 0.0881(9) 0.4067(8) 0.5609(8) 0.030(2) Uani 1 1 d . . .
H54A H 0.0081 0.4475 0.5920 0.037 Uiso 1 1 calc R . .
C55 C 0.1587(9) 0.4543(8) 0.5586(8) 0.030(2) Uani 1 1 d . . .
H55A H 0.1265 0.5289 0.5852 0.036 Uiso 1 1 calc R . .
C60 C 0.7250(11) 0.3329(8) 0.6513(7) 0.035(3) Uani 1 1 d . . .
C61 C 0.8114(8) 0.3566(9) 0.6468(7) 0.030(2) Uani 1 1 d . . .
H61A H 0.8184 0.4082 0.6053 0.036 Uiso 1 1 calc R . .
C62 C 0.8900(9) 0.3059(10) 0.7029(7) 0.037(3) Uani 1 1 d . . .
H62A H 0.9512 0.3223 0.6979 0.044 Uiso 1 1 calc R . .
C63 C 0.8816(10) 0.2346(10) 0.7635(9) 0.045(3) Uani 1 1 d . . .
H63A H 0.9347 0.2028 0.8029 0.054 Uiso 1 1 calc R . .
C64 C 0.7966(13) 0.2079(13) 0.7684(12) 0.081(5) Uani 1 1 d . . .
H64A H 0.7915 0.1563 0.8107 0.097 Uiso 1 1 calc R . .
C65 C 0.7165(11) 0.2552(11) 0.7123(11) 0.061(4) Uani 1 1 d . . .
H65A H 0.6580 0.2356 0.7152 0.074 Uiso 1 1 calc R . .
C70 C 0.3391(9) 0.8142(9) 0.6059(8) 0.032(2) Uani 1 1 d . . .
C71 C 0.2972(10) 0.8954(9) 0.5532(10) 0.048(3) Uani 1 1 d . . .
H71A H 0.3178 0.8783 0.4838 0.057 Uiso 1 1 calc R . .
C72 C 0.2240(11) 1.0055(9) 0.5934(12) 0.067(5) Uani 1 1 d . . .
H72A H 0.1944 1.0614 0.5527 0.080 Uiso 1 1 calc R . .
C73 C 0.1965(10) 1.0298(10) 0.6933(13) 0.064(5) Uani 1 1 d . . .
H73A H 0.1503 1.1043 0.7224 0.077 Uiso 1 1 calc R . .
C74 C 0.2353(11) 0.9469(11) 0.7526(12) 0.066(5) Uani 1 1 d . . .
H74A H 0.2138 0.9634 0.8221 0.079 Uiso 1 1 calc R . .
C75 C 0.3060(11) 0.8394(9) 0.7081(10) 0.055(4) Uani 1 1 d . . .
H75A H 0.3326 0.7817 0.7478 0.066 Uiso 1 1 calc R . .
C80 C 0.1965(12) 0.2805(12) 0.7883(13) 0.073(5) Uani 1 1 d . . .
H80A H 0.2227 0.2647 0.7158 0.088 Uiso 1 1 calc R . .
H80B H 0.2485 0.2167 0.8166 0.088 Uiso 1 1 calc R . .
C81 C 0.1969(12) 0.3811(13) 0.8215(14) 0.085(6) Uani 1 1 d . . .
H81A H 0.2466 0.3983 0.7695 0.102 Uiso 1 1 calc R . .
H81B H 0.2257 0.3717 0.8813 0.102 Uiso 1 1 calc R . .
C82 C 0.0732(16) 0.4715(13) 0.8429(14) 0.097(6) Uani 1 1 d . . .
H82A H 0.0540 0.5245 0.9000 0.117 Uiso 1 1 calc R . .
H82B H 0.0569 0.5115 0.7852 0.117 Uiso 1 1 calc R . .
C83 C 0.0115(14) 0.4102(14) 0.8643(14) 0.095(7) Uani 1 1 d . . .
H83A H -0.0138 0.4125 0.9363 0.114 Uiso 1 1 calc R . .
H83B H -0.0581 0.4446 0.8388 0.114 Uiso 1 1 calc R . .
C90 C -0.121(2) 0.8587(17) 0.9723(16) 0.112(7) Uani 1 1 d . . .
H90A H -0.1143 0.8251 1.0341 0.134 Uiso 1 1 calc R . .
H90B H -0.1032 0.8021 0.9188 0.134 Uiso 1 1 calc R . .
C91 C -0.053(2) 0.904(2) 0.950(3) 0.185(17) Uani 1 1 d . . .
H91A H -0.0187 0.9016 1.0057 0.222 Uiso 1 1 calc R . .
H91B H 0.0107 0.8596 0.8920 0.222 Uiso 1 1 calc R . .
C92 C -0.105(3) 1.005(3) 0.932(3) 0.181(17) Uani 1 1 d . . .
H92A H -0.0879 1.0072 0.8601 0.218 Uiso 1 1 calc R . .
H92B H -0.0765 1.0482 0.9617 0.218 Uiso 1 1 calc R . .
C93 C -0.226(2) 1.0495(14) 0.9724(15) 0.104(8) Uani 1 1 d . . .
H93A H -0.2514 1.0945 1.0365 0.125 Uiso 1 1 calc R . .
H93B H -0.2696 1.0960 0.9272 0.125 Uiso 1 1 calc R . .

loop_
_atom_site_aniso_label
_atom_site_aniso_U_11
_atom_site_aniso_U_22
_atom_site_aniso_U_33
_atom_site_aniso_U_23
_atom_site_aniso_U_13
_atom_site_aniso_U_12
Ta1 0.0123(2) 0.01125(18) 0.0245(2) 0.00015(15) -0.00416(15) -0.00451(15)
O1 0.023(5) 0.003(4) 0.022(4) 0.000(3) -0.009(4) -0.006(4)
N1 0.011(4) 0.016(4) 0.029(4) 0.004(3) 0.000(3) -0.004(3)
Ta2 0.0149(2) 0.01069(18) 0.0229(2) 0.00158(14) -0.00513(15) -0.00572(15)
N2 0.021(4) 0.017(4) 0.025(4) 0.002(3) -0.004(3) -0.006(4)
O2 0.048(6) 0.064(6) 0.113(8) 0.006(6) -0.031(6) -0.030(5)
Ta3 0.0160(2) 0.01149(18) 0.0230(2) 0.00039(15) -0.00593(15) -0.00620(16)
N3 0.026(4) 0.013(4) 0.023(4) -0.004(3) -0.010(3) -0.008(3)
O3 0.094(14) 0.25(3) 0.20(2) -0.04(2) -0.037(12) -0.041(17)
N4 0.019(4) 0.016(4) 0.018(4) -0.003(3) -0.001(3) -0.010(3)
N5 0.018(4) 0.012(4) 0.032(4) -0.004(3) -0.004(3) -0.012(3)
N6 0.023(4) 0.017(4) 0.029(4) 0.007(3) -0.012(4) -0.013(4)
N7 0.015(4) 0.012(4) 0.022(4) 0.001(3) -0.002(3) -0.002(3)
C10 0.014(5) 0.019(4) 0.025(5) 0.001(4) 0.000(4) -0.003(4)
C11 0.022(5) 0.017(5) 0.058(7) 0.003(5) -0.009(5) -0.001(5)
C12 0.023(6) 0.048(7) 0.036(6) -0.007(6) 0.007(5) -0.012(6)
C13 0.021(6) 0.050(7) 0.048(7) 0.012(6) -0.003(5) 0.004(6)
C14 0.040(9) 0.051(9) 0.140(16) 0.055(10) 0.020(9) 0.018(7)
C15 0.030(8) 0.039(8) 0.104(12) 0.029(8) 0.011(7) 0.011(6)
C20 0.017(5) 0.010(4) 0.034(5) 0.003(4) -0.006(4) -0.005(4)
C21 0.033(6) 0.029(6) 0.029(5) 0.002(4) -0.011(5) -0.016(5)
C22 0.034(7) 0.042(7) 0.040(6) 0.022(5) -0.013(5) -0.012(5)
C23 0.038(7) 0.021(5) 0.042(6) 0.014(5) -0.006(5) -0.013(5)
C24 0.041(7) 0.023(5) 0.043(6) 0.001(4) -0.004(5) -0.020(5)
C25 0.032(6) 0.025(5) 0.033(6) -0.001(5) -0.003(5) -0.015(5)
C30 0.032(6) 0.016(5) 0.027(5) 0.003(4) -0.011(4) -0.013(4)
C31 0.045(7) 0.035(5) 0.024(5) 0.007(5) -0.016(5) -0.020(6)
C32 0.070(9) 0.039(7) 0.029(5) -0.001(5) -0.025(6) -0.018(7)
C33 0.062(9) 0.041(7) 0.051(8) 0.010(6) -0.038(7) -0.032(7)
C34 0.045(8) 0.058(8) 0.061(8) 0.000(7) -0.025(6) -0.034(7)
C35 0.018(5) 0.032(6) 0.048(6) -0.018(5) -0.002(5) -0.009(5)
C40 0.060(8) 0.013(5) 0.038(6) 0.003(4) -0.013(5) -0.016(5)
C41 0.046(7) 0.042(7) 0.031(6) 0.001(5) -0.008(5) -0.032(6)
C42 0.065(9) 0.054(8) 0.044(7) 0.018(6) -0.032(7) -0.043(7)
C43 0.059(9) 0.085(11) 0.029(6) 0.003(6) -0.011(6) -0.035(9)
C44 0.052(9) 0.097(12) 0.035(7) -0.007(8) 0.002(7) -0.012(9)
C45 0.027(7) 0.058(8) 0.039(7) -0.004(6) -0.010(5) 0.005(6)
C50 0.046(7) 0.031(5) 0.020(4) 0.017(4) -0.016(5) -0.029(5)
C51 0.017(5) 0.024(5) 0.040(6) 0.008(5) -0.006(5) -0.004(5)
C52 0.033(6) 0.021(5) 0.053(7) -0.004(5) -0.008(5) -0.013(5)
C53 0.038(7) 0.034(6) 0.050(7) 0.008(5) -0.021(5) -0.026(6)
C54 0.020(5) 0.032(6) 0.046(6) 0.013(5) -0.009(5) -0.017(5)
C55 0.024(6) 0.017(5) 0.043(6) 0.005(4) -0.006(5) -0.007(5)
C60 0.062(8) 0.024(5) 0.025(5) 0.006(4) -0.007(5) -0.026(6)
C61 0.023(6) 0.043(6) 0.025(5) 0.011(5) -0.006(4) -0.017(5)
C62 0.028(6) 0.057(8) 0.038(6) 0.011(6) -0.010(5) -0.030(5)
C63 0.032(7) 0.055(8) 0.063(8) 0.030(6) -0.029(6) -0.025(6)
C64 0.079(11) 0.092(11) 0.133(14) 0.091(11) -0.087(11) -0.064(10)
C65 0.046(8) 0.063(9) 0.110(12) 0.063(8) -0.056(8) -0.038(7)
C70 0.031(6) 0.033(6) 0.041(6) 0.013(5) -0.012(5) -0.021(5)
C71 0.036(7) 0.022(5) 0.063(8) 0.000(6) 0.013(6) -0.008(5)
C72 0.037(8) 0.016(6) 0.109(13) 0.011(7) 0.023(8) 0.000(6)
C73 0.020(6) 0.028(7) 0.126(14) -0.040(8) 0.004(8) -0.006(6)
C74 0.050(9) 0.040(8) 0.086(11) -0.031(8) -0.032(8) 0.002(7)
C75 0.050(8) 0.027(6) 0.063(9) -0.019(5) -0.021(7) 0.005(6)
C80 0.039(8) 0.060(9) 0.113(13) -0.023(9) -0.013(8) -0.020(7)
C81 0.036(9) 0.070(11) 0.145(17) -0.002(11) -0.021(9) -0.024(8)
C82 0.095(15) 0.057(10) 0.109(15) -0.021(10) 0.000(11) -0.024(11)
C83 0.058(11) 0.082(13) 0.124(16) -0.052(12) -0.014(10) -0.021(10)
C90 0.112(19) 0.082(15) 0.104(15) 0.004(12) -0.025(14) -0.018(14)
C91 0.086(19) 0.11(2) 0.35(5) -0.05(3) -0.08(3) -0.028(17)
C92 0.17(3) 0.29(4) 0.21(3) 0.20(3) -0.16(3) -0.17(3)
C93 0.15(2) 0.041(10) 0.100(15) 0.021(10) -0.033(14) -0.024(12)

loop_
_atom_type_symbol
_atom_type_description
_atom_type_scat_dispersion_real
_atom_type_scat_dispersion_imag
_atom_type_scat_source
C C 0.0033 0.0016 'International Tables Vol C Tables 4.2.6.8 and 6.1.1.4'
H H 0.0000 0.0000 'International Tables Vol C Tables 4.2.6.8 and 6.1.1.4'
N N 0.0061 0.0033 'International Tables Vol C Tables 4.2.6.8 and 6.1.1.4'
O O 0.0106 0.0060 'International Tables Vol C Tables 4.2.6.8 and 6.1.1.4'
Ta Ta -0.7052 6.5227 'International Tables Vol C Tables 4.2.6.8 and 6.1.1.4'

loop_
_geom_angle_atom_site_label_1
_geom_angle_atom_site_label_2
_geom_angle_atom_site_label_3
_geom_angle
_geom_angle_site_symmetry_1
_geom_angle_site_symmetry_3
_geom_angle_publ_flag
N1 Ta1 N5 111.6(3) . . ?
N1 Ta1 N4 113.5(3) . . ?
N5 Ta1 N4 85.4(3) . . ?
N1 Ta1 O1 175.2(2) . . ?
N5 Ta1 O1 70.60(19) . . ?
N4 Ta1 O1 70.62(19) . . ?
N1 Ta1 N7 108.8(3) . . ?
N5 Ta1 N7 139.3(3) . . ?
N4 Ta1 N7 82.8(3) . . ?
O1 Ta1 N7 68.73(18) . . ?
N1 Ta1 Ta3 136.2(2) . . ?
N5 Ta1 Ta3 104.1(2) . . ?
N1 Ta1 Ta2 139.5(2) . . ?
N7 Ta1 Ta2 102.47(18) . . ?
Ta3 Ta1 Ta2 60.051(13) . . ?
Ta3 O1 Ta1 89.933(15) . . ?
Ta3 O1 Ta2 90.097(16) . . ?
Ta1 O1 Ta2 89.716(15) . . ?
C10 N1 Ta1 172.1(7) . . ?
N2 Ta2 N6 111.3(3) . . ?
N2 Ta2 O1 177.6(2) . . ?
N6 Ta2 O1 70.05(19) . . ?
N2 Ta2 N4 113.0(3) . . ?
N6 Ta2 N4 83.7(3) . . ?
O1 Ta2 N4 68.97(19) . . ?
N2 Ta2 N5 109.8(3) . . ?
N6 Ta2 N5 138.9(3) . . ?
O1 Ta2 N5 68.85(18) . . ?
N4 Ta2 N5 81.0(3) . . ?
N2 Ta2 Ta1 135.2(2) . . ?
N6 Ta2 Ta1 103.30(19) . . ?
N2 Ta2 Ta3 137.6(2) . . ?
N5 Ta2 Ta3 101.58(17) . . ?
Ta1 Ta2 Ta3 59.899(14) . . ?
C20 N2 Ta2 175.1(7) . . ?
C83 O2 C80 108.2(11) . . ?
N3 Ta3 N7 110.1(3) . . ?
N3 Ta3 N4 111.4(3) . . ?
N7 Ta3 N4 82.7(3) . . ?
N3 Ta3 O1 178.6(3) . . ?
N7 Ta3 O1 69.78(19) . . ?
N4 Ta3 O1 69.98(18) . . ?
N3 Ta3 N6 110.6(3) . . ?
N7 Ta3 N6 139.3(3) . . ?
N4 Ta3 N6 83.7(3) . . ?
O1 Ta3 N6 69.53(19) . . ?
N3 Ta3 Ta1 135.7(2) . . ?
N6 Ta3 Ta1 102.4(2) . . ?
N3 Ta3 Ta2 135.9(2) . . ?
N7 Ta3 Ta2 103.6(2) . . ?
Ta1 Ta3 Ta2 60.051(12) . . ?
C30 N3 Ta3 178.4(7) . . ?
C93 O3 C90 105.1(19) . . ?
C40 N4 Ta1 135.0(6) . . ?
C40 N4 Ta3 112.7(6) . . ?
Ta1 N4 Ta3 92.1(3) . . ?
C40 N4 Ta2 124.1(6) . . ?
Ta1 N4 Ta2 91.2(3) . . ?
Ta3 N4 Ta2 89.8(3) . . ?
C50 N5 Ta1 133.3(6) . . ?
C50 N5 Ta2 119.4(6) . . ?
Ta1 N5 Ta2 91.1(3) . . ?
C60 N6 Ta2 131.1(6) . . ?
C60 N6 Ta3 118.3(6) . . ?
Ta2 N6 Ta3 91.6(3) . . ?
C70 N7 Ta3 127.2(6) . . ?
C70 N7 Ta1 117.6(6) . . ?
Ta3 N7 Ta1 90.7(3) . . ?
C15 C10 C11 119.1(10) . . ?
C15 C10 N1 118.9(9) . . ?
C11 C10 N1 122.0(8) . . ?
C10 C11 C12 120.1(10) . . ?
C13 C12 C11 121.4(11) . . ?
C12 C13 C14 118.5(11) . . ?
C13 C14 C15 120.3(13) . . ?
C10 C15 C14 120.6(13) . . ?
C25 C20 N2 121.3(9) . . ?
C25 C20 C21 117.4(9) . . ?
N2 C20 C21 121.2(8) . . ?
C22 C21 C20 120.9(10) . . ?
C21 C22 C23 120.3(10) . . ?
C24 C23 C22 119.5(10) . . ?
C23 C24 C25 120.1(10) . . ?
C24 C25 C20 121.9(10) . . ?
N3 C30 C31 120.7(9) . . ?
N3 C30 C35 119.6(9) . . ?
C31 C30 C35 119.7(9) . . ?
C30 C31 C32 118.6(11) . . ?
C33 C32 C31 121.4(11) . . ?
C32 C33 C34 120.8(11) . . ?
C35 C34 C33 120.3(11) . . ?
C34 C35 C30 119.3(10) . . ?
C41 C40 C45 117.5(10) . . ?
C41 C40 N4 123.9(10) . . ?
C45 C40 N4 118.4(10) . . ?
C40 C41 C42 120.5(11) . . ?
C43 C42 C41 121.7(12) . . ?
C42 C43 C44 119.3(12) . . ?
C43 C44 C45 121.1(13) . . ?
C44 C45 C40 119.7(11) . . ?
C55 C50 C51 120.9(10) . . ?
C55 C50 N5 119.0(9) . . ?
C51 C50 N5 119.9(9) . . ?
C50 C51 C52 119.6(9) . . ?
C53 C52 C51 119.0(9) . . ?
C52 C53 C54 121.3(10) . . ?
C53 C54 C55 119.6(10) . . ?
C50 C55 C54 119.4(9) . . ?
C61 C60 C65 119.3(11) . . ?
C61 C60 N6 121.4(9) . . ?
C65 C60 N6 119.3(10) . . ?
C60 C61 C62 120.2(10) . . ?
C63 C62 C61 121.6(10) . . ?
C62 C63 C64 119.5(11) . . ?
C63 C64 C65 121.1(12) . . ?
C64 C65 C60 118.2(12) . . ?
C71 C70 C75 117.8(11) . . ?
C71 C70 N7 123.8(10) . . ?
C75 C70 N7 118.0(9) . . ?
C70 C71 C72 123.8(13) . . ?
C73 C72 C71 117.8(13) . . ?
C72 C73 C74 120.7(11) . . ?
C75 C74 C73 118.5(14) . . ?
C74 C75 C70 121.3(13) . . ?

loop_
_geom_bond_atom_site_label_1
_geom_bond_atom_site_label_2
_geom_bond_distance
_geom_bond_site_symmetry_2
_geom_bond_publ_flag
Ta1 N1 1.772(7) . ?
Ta1 N5 2.135(6) . ?
Ta1 N4 2.136(7) . ?
Ta1 O1 2.2096(4) . ?
Ta1 N7 2.210(8) . ?
Ta1 Ta3 3.1127(6) . ?
Ta1 Ta2 3.1175(6) . ?
O1 Ta3 2.1949(4) . ?
O1 Ta2 2.2101(4) . ?
N1 C10 1.414(11) . ?
Ta2 N2 1.781(8) . ?
Ta2 N6 2.152(8) . ?
Ta2 N4 2.228(7) . ?
Ta2 N5 2.232(7) . ?
Ta2 Ta3 3.1175(6) . ?
N2 C20 1.397(11) . ?
O2 C83 1.402(16) . ?
O2 C80 1.422(15) . ?
Ta3 N3 1.804(7) . ?
Ta3 N7 2.166(7) . ?
Ta3 N4 2.187(7) . ?
Ta3 N6 2.196(7) . ?
N3 C30 1.366(11) . ?
O3 C93 1.39(3) . ?
O3 C90 1.55(3) . ?
N4 C40 1.426(12) . ?
N5 C50 1.462(12) . ?
N6 C60 1.445(13) . ?
N7 C70 1.457(12) . ?
C10 C15 1.334(15) . ?
C10 C11 1.357(14) . ?
C11 C12 1.387(14) . ?
C12 C13 1.336(16) . ?
C13 C14 1.358(19) . ?
C14 C15 1.400(17) . ?
C20 C25 1.385(13) . ?
C20 C21 1.397(13) . ?
C21 C22 1.377(14) . ?
C22 C23 1.397(15) . ?
C23 C24 1.359(15) . ?
C24 C25 1.385(13) . ?
C30 C31 1.388(13) . ?
C30 C35 1.415(14) . ?
C31 C32 1.414(14) . ?
C32 C33 1.332(16) . ?
C33 C34 1.388(17) . ?
C34 C35 1.380(14) . ?
C40 C41 1.351(15) . ?
C40 C45 1.411(15) . ?
C41 C42 1.421(15) . ?
C42 C43 1.322(17) . ?
C43 C44 1.357(19) . ?
C44 C45 1.401(16) . ?
C50 C55 1.361(14) . ?
C50 C51 1.380(13) . ?
C51 C52 1.406(14) . ?
C52 C53 1.358(14) . ?
C53 C54 1.378(14) . ?
C54 C55 1.396(14) . ?
C60 C61 1.353(15) . ?
C60 C65 1.409(15) . ?
C61 C62 1.390(14) . ?
C62 C63 1.335(15) . ?
C63 C64 1.361(17) . ?
C64 C65 1.398(16) . ?
C70 C71 1.315(15) . ?
C70 C75 1.397(16) . ?
C71 C72 1.400(15) . ?
C72 C73 1.37(2) . ?
C73 C74 1.39(2) . ?
C74 C75 1.386(15) . ?
C80 C81 1.476(18) . ?
C81 C82 1.51(2) . ?
C82 C83 1.44(2) . ?
C90 C91 1.34(3) . ?
C91 C92 1.29(3) . ?
C92 C93 1.43(3) . ?

loop_
_geom_torsion_atom_site_label_1
_geom_torsion_atom_site_label_2
_geom_torsion_atom_site_label_3
_geom_torsion_atom_site_label_4
_geom_torsion
_geom_torsion_site_symmetry_1
_geom_torsion_site_symmetry_2
_geom_torsion_site_symmetry_3
_geom_torsion_site_symmetry_4
_geom_torsion_publ_flag
N5 Ta1 O1 Ta3 -136.2(2) . . . . ?
N4 Ta1 O1 Ta3 -44.2(2) . . . . ?
N7 Ta1 O1 Ta3 45.5(2) . . . . ?
Ta2 Ta1 O1 Ta3 -90.098(16) . . . . ?
N5 Ta1 O1 Ta2 -46.1(2) . . . . ?
N4 Ta1 O1 Ta2 45.9(2) . . . . ?
N7 Ta1 O1 Ta2 135.6(2) . . . . ?
Ta3 Ta1 O1 Ta2 90.098(16) . . . . ?
Ta3 O1 Ta2 N6 -45.0(2) . . . . ?
Ta1 O1 Ta2 N6 -135.0(2) . . . . ?
Ta3 O1 Ta2 N4 45.8(2) . . . . ?
Ta1 O1 Ta2 N4 -44.1(2) . . . . ?
Ta3 O1 Ta2 N5 134.10(19) . . . . ?
Ta1 O1 Ta2 N5 44.16(19) . . . . ?
Ta3 O1 Ta2 Ta1 89.932(15) . . . . ?
Ta1 O1 Ta2 Ta3 -89.932(15) . . . . ?
N1 Ta1 Ta2 N2 1.5(5) . . . . ?
N5 Ta1 Ta2 N2 -68.2(4) . . . . ?
N4 Ta1 Ta2 N2 74.8(4) . . . . ?
O1 Ta1 Ta2 N2 -176.6(3) . . . . ?
N7 Ta1 Ta2 N2 141.5(4) . . . . ?
Ta3 Ta1 Ta2 N2 128.9(3) . . . . ?
N1 Ta1 Ta2 N6 -138.8(4) . . . . ?
N5 Ta1 Ta2 N6 151.5(3) . . . . ?
N4 Ta1 Ta2 N6 -65.5(3) . . . . ?
O1 Ta1 Ta2 N6 43.1(2) . . . . ?
N7 Ta1 Ta2 N6 1.2(3) . . . . ?
Ta3 Ta1 Ta2 N6 -11.4(2) . . . . ?
N1 Ta1 Ta2 O1 178.1(4) . . . . ?
N5 Ta1 Ta2 O1 108.4(3) . . . . ?
N4 Ta1 Ta2 O1 -108.6(3) . . . . ?
N7 Ta1 Ta2 O1 -41.93(19) . . . . ?
Ta3 Ta1 Ta2 O1 -54.471(13) . . . . ?
N1 Ta1 Ta2 N4 -73.3(5) . . . . ?
N5 Ta1 Ta2 N4 -143.0(4) . . . . ?
O1 Ta1 Ta2 N4 108.6(3) . . . . ?
N7 Ta1 Ta2 N4 66.7(3) . . . . ?
Ta3 Ta1 Ta2 N4 54.1(3) . . . . ?
N1 Ta1 Ta2 N5 69.7(5) . . . . ?
N4 Ta1 Ta2 N5 143.0(4) . . . . ?
O1 Ta1 Ta2 N5 -108.4(3) . . . . ?
N7 Ta1 Ta2 N5 -150.3(3) . . . . ?
Ta3 Ta1 Ta2 N5 -162.9(3) . . . . ?
N1 Ta1 Ta2 Ta3 -127.5(4) . . . . ?
N5 Ta1 Ta2 Ta3 162.9(3) . . . . ?
N4 Ta1 Ta2 Ta3 -54.1(3) . . . . ?
O1 Ta1 Ta2 Ta3 54.471(13) . . . . ?
N7 Ta1 Ta2 Ta3 12.54(19) . . . . ?
Ta1 O1 Ta3 N7 -46.2(2) . . . . ?
Ta2 O1 Ta3 N7 -135.9(2) . . . . ?
Ta1 O1 Ta3 N4 43.2(2) . . . . ?
Ta2 O1 Ta3 N4 -46.6(2) . . . . ?
Ta1 O1 Ta3 N6 133.8(2) . . . . ?
Ta2 O1 Ta3 N6 44.1(2) . . . . ?
N1 Ta1 Ta3 N3 5.2(5) . . . . ?
N5 Ta1 Ta3 N3 -139.1(4) . . . . ?
N4 Ta1 Ta3 N3 -71.0(4) . . . . ?
O1 Ta1 Ta3 N3 178.5(3) . . . . ?
N7 Ta1 Ta3 N3 71.2(4) . . . . ?
Ta2 Ta1 Ta3 N3 -126.6(3) . . . . ?
N1 Ta1 Ta3 N7 -65.9(4) . . . . ?
N5 Ta1 Ta3 N7 149.7(3) . . . . ?
N4 Ta1 Ta3 N7 -142.2(4) . . . . ?
O1 Ta1 Ta3 N7 107.4(3) . . . . ?
Ta2 Ta1 Ta3 N7 162.3(3) . . . . ?
N1 Ta1 Ta3 N4 76.2(4) . . . . ?
N5 Ta1 Ta3 N4 -68.1(3) . . . . ?
O1 Ta1 Ta3 N4 -110.4(3) . . . . ?
N7 Ta1 Ta3 N4 142.2(4) . . . . ?
Ta2 Ta1 Ta3 N4 -55.5(3) . . . . ?
N1 Ta1 Ta3 O1 -173.3(3) . . . . ?
N5 Ta1 Ta3 O1 42.3(2) . . . . ?
N4 Ta1 Ta3 O1 110.4(3) . . . . ?
N7 Ta1 Ta3 O1 -107.4(3) . . . . ?
Ta2 Ta1 Ta3 O1 54.903(12) . . . . ?
N1 Ta1 Ta3 N6 142.9(4) . . . . ?
N5 Ta1 Ta3 N6 -1.5(3) . . . . ?
N4 Ta1 Ta3 N6 66.6(3) . . . . ?
O1 Ta1 Ta3 N6 -43.8(2) . . . . ?
N7 Ta1 Ta3 N6 -151.2(3) . . . . ?
Ta2 Ta1 Ta3 N6 11.1(2) . . . . ?
N1 Ta1 Ta3 Ta2 131.8(3) . . . . ?
N5 Ta1 Ta3 Ta2 -12.6(2) . . . . ?
N4 Ta1 Ta3 Ta2 55.5(3) . . . . ?
O1 Ta1 Ta3 Ta2 -54.903(12) . . . . ?
N7 Ta1 Ta3 Ta2 -162.3(3) . . . . ?
N2 Ta2 Ta3 N3 0.7(5) . . . . ?
N6 Ta2 Ta3 N3 -69.5(4) . . . . ?
O1 Ta2 Ta3 N3 -178.7(3) . . . . ?
N4 Ta2 Ta3 N3 74.0(4) . . . . ?
N5 Ta2 Ta3 N3 138.2(4) . . . . ?
Ta1 Ta2 Ta3 N3 126.3(3) . . . . ?
N2 Ta2 Ta3 N7 -138.5(4) . . . . ?
N6 Ta2 Ta3 N7 151.4(3) . . . . ?
O1 Ta2 Ta3 N7 42.16(19) . . . . ?
N4 Ta2 Ta3 N7 -65.2(3) . . . . ?
N5 Ta2 Ta3 N7 -1.0(3) . . . . ?
Ta1 Ta2 Ta3 N7 -12.85(19) . . . . ?
N2 Ta2 Ta3 N4 -73.3(4) . . . . ?
N6 Ta2 Ta3 N4 -143.5(4) . . . . ?
O1 Ta2 Ta3 N4 107.3(3) . . . . ?
N5 Ta2 Ta3 N4 64.2(3) . . . . ?
Ta1 Ta2 Ta3 N4 52.3(3) . . . . ?
N2 Ta2 Ta3 O1 179.4(4) . . . . ?
N6 Ta2 Ta3 O1 109.2(3) . . . . ?
N4 Ta2 Ta3 O1 -107.3(3) . . . . ?
N5 Ta2 Ta3 O1 -43.14(19) . . . . ?
Ta3 Ta2 Ta3 O1 0.0 2_666 . . . ?
Ta1 Ta2 Ta3 O1 -55.012(12) . . . . ?
N2 Ta2 Ta3 N6 70.2(5) . . . . ?
O1 Ta2 Ta3 N6 -109.2(3) . . . . ?
N4 Ta2 Ta3 N6 143.5(4) . . . . ?
N5 Ta2 Ta3 N6 -152.3(3) . . . . ?
Ta1 Ta2 Ta3 N6 -164.2(3) . . . . ?
N2 Ta2 Ta3 Ta1 -125.6(4) . . . . ?
N6 Ta2 Ta3 Ta1 164.2(3) . . . . ?
O1 Ta2 Ta3 Ta1 55.012(12) . . . . ?
N4 Ta2 Ta3 Ta1 -52.3(3) . . . . ?
N5 Ta2 Ta3 Ta1 11.88(19) . . . . ?
N1 Ta1 N4 C40 -7.2(9) . . . . ?
N5 Ta1 N4 C40 -118.9(9) . . . . ?
O1 Ta1 N4 C40 170.1(9) . . . . ?
N7 Ta1 N4 C40 100.2(9) . . . . ?
Ta3 Ta1 N4 C40 125.6(9) . . . . ?
Ta2 Ta1 N4 C40 -144.5(10) . . . . ?
N1 Ta1 N4 Ta3 -132.9(3) . . . . ?
N5 Ta1 N4 Ta3 115.5(3) . . . . ?
O1 Ta1 N4 Ta3 44.46(15) . . . . ?
N7 Ta1 N4 Ta3 -25.5(2) . . . . ?
Ta2 Ta1 N4 Ta3 89.9(3) . . . . ?
N1 Ta1 N4 Ta2 137.2(3) . . . . ?
N5 Ta1 N4 Ta2 25.6(3) . . . . ?
O1 Ta1 N4 Ta2 -45.42(15) . . . . ?
N7 Ta1 N4 Ta2 -115.3(3) . . . . ?
Ta3 Ta1 N4 Ta2 -89.9(3) . . . . ?
N3 Ta3 N4 C40 -6.7(7) . . . . ?
N7 Ta3 N4 C40 -115.5(6) . . . . ?
O1 Ta3 N4 C40 173.4(6) . . . . ?
N6 Ta3 N4 C40 102.9(6) . . . . ?
Ta1 Ta3 N4 C40 -141.5(7) . . . . ?
Ta2 Ta3 N4 C40 127.4(7) . . . . ?
N3 Ta3 N4 Ta1 134.8(3) . . . . ?
N7 Ta3 N4 Ta1 26.0(3) . . . . ?
O1 Ta3 N4 Ta1 -45.07(15) . . . . ?
N6 Ta3 N4 Ta1 -115.5(3) . . . . ?
Ta2 Ta3 N4 Ta1 -91.1(3) . . . . ?
N3 Ta3 N4 Ta2 -134.1(3) . . . . ?
N7 Ta3 N4 Ta2 117.2(3) . . . . ?
O1 Ta3 N4 Ta2 46.08(15) . . . . ?
N6 Ta3 N4 Ta2 -24.4(3) . . . . ?
Ta1 Ta3 N4 Ta2 91.1(3) . . . . ?
N2 Ta2 N4 C40 17.8(9) . . . . ?
N6 Ta2 N4 C40 -92.7(8) . . . . ?
O1 Ta2 N4 C40 -163.7(8) . . . . ?
N5 Ta2 N4 C40 125.6(8) . . . . ?
Ta1 Ta2 N4 C40 150.3(9) . . . . ?
Ta3 Ta2 N4 C40 -117.6(9) . . . . ?
N2 Ta2 N4 Ta1 -132.4(3) . . . . ?
N6 Ta2 N4 Ta1 117.0(3) . . . . ?
O1 Ta2 N4 Ta1 46.03(16) . . . . ?
N5 Ta2 N4 Ta1 -24.7(3) . . . . ?
Ta3 Ta2 N4 Ta1 92.1(3) . . . . ?
N2 Ta2 N4 Ta3 135.5(3) . . . . ?
N6 Ta2 N4 Ta3 24.9(3) . . . . ?
O1 Ta2 N4 Ta3 -46.06(15) . . . . ?
N5 Ta2 N4 Ta3 -116.8(3) . . . . ?
Ta1 Ta2 N4 Ta3 -92.1(3) . . . . ?
N1 Ta1 N5 C50 -5.3(9) . . . . ?
N4 Ta1 N5 C50 108.2(8) . . . . ?
O1 Ta1 N5 C50 179.3(8) . . . . ?
N7 Ta1 N5 C50 -178.4(7) . . . . ?
Ta3 Ta1 N5 C50 149.0(7) . . . . ?
Ta2 Ta1 N5 C50 133.8(9) . . . . ?
N1 Ta1 N5 Ta2 -139.0(3) . . . . ?
N4 Ta1 N5 Ta2 -25.6(3) . . . . ?
O1 Ta1 N5 Ta2 45.49(15) . . . . ?
N7 Ta1 N5 Ta2 47.8(5) . . . . ?
Ta3 Ta1 N5 Ta2 15.3(2) . . . . ?
N2 Ta2 N5 C50 -6.9(7) . . . . ?
N6 Ta2 N5 C50 172.2(6) . . . . ?
O1 Ta2 N5 C50 170.9(7) . . . . ?
N4 Ta2 N5 C50 -118.2(7) . . . . ?
Ta1 Ta2 N5 C50 -142.9(7) . . . . ?
Ta3 Ta2 N5 C50 -158.0(6) . . . . ?
N2 Ta2 N5 Ta1 136.0(3) . . . . ?
N6 Ta2 N5 Ta1 -44.9(5) . . . . ?
O1 Ta2 N5 Ta1 -46.14(16) . . . . ?
N4 Ta2 N5 Ta1 24.7(3) . . . . ?
Ta3 Ta2 N5 Ta1 -15.1(2) . . . . ?
N2 Ta2 N6 C60 -6.3(9) . . . . ?
O1 Ta2 N6 C60 175.8(8) . . . . ?
N4 Ta2 N6 C60 106.0(8) . . . . ?
N5 Ta2 N6 C60 174.6(7) . . . . ?
Ta1 Ta2 N6 C60 144.8(8) . . . . ?
Ta3 Ta2 N6 C60 130.8(9) . . . . ?
N2 Ta2 N6 Ta3 -137.1(3) . . . . ?
O1 Ta2 N6 Ta3 45.02(16) . . . . ?
N4 Ta2 N6 Ta3 -24.8(3) . . . . ?
N5 Ta2 N6 Ta3 43.8(5) . . . . ?
Ta1 Ta2 N6 Ta3 14.0(2) . . . . ?
N3 Ta3 N6 C60 -3.8(8) . . . . ?
N7 Ta3 N6 C60 174.7(6) . . . . ?
N4 Ta3 N6 C60 -114.3(7) . . . . ?
O1 Ta3 N6 C60 174.8(7) . . . . ?
Ta1 Ta3 N6 C60 -153.6(7) . . . . ?
Ta2 Ta3 N6 C60 -139.6(8) . . . . ?
N3 Ta3 N6 Ta2 135.8(3) . . . . ?
N7 Ta3 N6 Ta2 -45.6(5) . . . . ?
N4 Ta3 N6 Ta2 25.3(3) . . . . ?
O1 Ta3 N6 Ta2 -45.62(16) . . . . ?
Ta1 Ta3 N6 Ta2 -14.0(2) . . . . ?
N3 Ta3 N7 C70 -9.0(8) . . . . ?
N4 Ta3 N7 C70 101.2(7) . . . . ?
O1 Ta3 N7 C70 172.5(8) . . . . ?
N6 Ta3 N7 C70 172.5(7) . . . . ?
Ta1 Ta3 N7 C70 126.2(8) . . . . ?
Ta2 Ta3 N7 C70 142.0(7) . . . . ?
N3 Ta3 N7 Ta1 -135.2(3) . . . . ?
N4 Ta3 N7 Ta1 -25.1(2) . . . . ?
O1 Ta3 N7 Ta1 46.22(14) . . . . ?
N6 Ta3 N7 Ta1 46.2(5) . . . . ?
Ta2 Ta3 N7 Ta1 15.8(2) . . . . ?
N1 Ta1 N7 C70 4.6(7) . . . . ?
N5 Ta1 N7 C70 177.9(6) . . . . ?
N4 Ta1 N7 C70 -107.8(7) . . . . ?
O1 Ta1 N7 C70 -179.8(7) . . . . ?
Ta3 Ta1 N7 C70 -133.5(7) . . . . ?
Ta2 Ta1 N7 C70 -149.2(6) . . . . ?
N1 Ta1 N7 Ta3 138.1(3) . . . . ?
N5 Ta1 N7 Ta3 -48.6(5) . . . . ?
N4 Ta1 N7 Ta3 25.7(3) . . . . ?
O1 Ta1 N7 Ta3 -46.24(14) . . . . ?
Ta2 Ta1 N7 Ta3 -15.7(2) . . . . ?
C15 C10 C11 C12 1.0(17) . . . . ?
N1 C10 C11 C12 -178.0(9) . . . . ?
C10 C11 C12 C13 -0.6(18) . . . . ?
N1 C10 C15 C14 178.0(14) . . . . ?
C25 C20 C21 C22 0.5(15) . . . . ?
N2 C20 C21 C22 -176.9(9) . . . . ?
C20 C21 C22 C23 -0.8(16) . . . . ?
C21 C22 C23 C24 0.6(17) . . . . ?
C22 C23 C24 C25 -0.2(17) . . . . ?
C23 C24 C25 C20 -0.1(17) . . . . ?
N2 C20 C25 C24 177.4(9) . . . . ?
C21 C20 C25 C24 0.0(15) . . . . ?
N3 C30 C31 C32 -178.2(9) . . . . ?
C35 C30 C31 C32 -0.3(15) . . . . ?
C30 C31 C32 C33 -0.7(17) . . . . ?
C31 C32 C33 C34 0.4(18) . . . . ?
C32 C33 C34 C35 0.9(19) . . . . ?
C33 C34 C35 C30 -1.8(18) . . . . ?
N3 C30 C35 C34 179.4(10) . . . . ?
C31 C30 C35 C34 1.5(16) . . . . ?
Ta1 N4 C40 C41 174.7(8) . . . . ?
Ta3 N4 C40 C41 -67.0(11) . . . . ?
Ta2 N4 C40 C41 39.3(14) . . . . ?
Ta1 N4 C40 C45 -0.4(15) . . . . ?
Ta3 N4 C40 C45 117.9(10) . . . . ?
Ta2 N4 C40 C45 -135.8(9) . . . . ?
C45 C40 C41 C42 -4.0(17) . . . . ?
N4 C40 C41 C42 -179.1(9) . . . . ?
C40 C41 C42 C43 0.3(18) . . . . ?
C41 C40 C45 C44 5.2(19) . . . . ?
N4 C40 C45 C44 -179.4(12) . . . . ?
Ta1 N5 C50 C55 -0.7(13) . . . . ?
Ta2 N5 C50 C55 123.4(8) . . . . ?
Ta1 N5 C50 C51 176.2(7) . . . . ?
Ta2 N5 C50 C51 -59.7(10) . . . . ?
C55 C50 C51 C52 -1.1(15) . . . . ?
N5 C50 C51 C52 -178.0(9) . . . . ?
C50 C51 C52 C53 -0.5(16) . . . . ?
C51 C52 C53 C54 0.2(17) . . . . ?
C52 C53 C54 C55 1.6(16) . . . . ?
C51 C50 C55 C54 2.9(15) . . . . ?
N5 C50 C55 C54 179.8(9) . . . . ?
C53 C54 C55 C50 -3.1(15) . . . . ?
Ta2 N6 C60 C61 179.5(7) . . . . ?
Ta3 N6 C60 C61 -59.7(12) . . . . ?
Ta2 N6 C60 C65 -1.0(15) . . . . ?
Ta3 N6 C60 C65 119.7(10) . . . . ?
C65 C60 C61 C62 -0.8(16) . . . . ?
N6 C60 C61 C62 178.6(9) . . . . ?
C60 C61 C62 C63 -1.3(17) . . . . ?
N6 C60 C65 C64 -177.6(13) . . . . ?
Ta3 N7 C70 C71 153.2(9) . . . . ?
Ta1 N7 C70 C71 -92.4(12) . . . . ?
Ta3 N7 C70 C75 -34.4(13) . . . . ?
Ta1 N7 C70 C75 80.0(11) . . . . ?
C75 C70 C71 C72 1.6(19) . . . . ?
N7 C70 C71 C72 174.0(11) . . . . ?
C71 C70 C75 C74 -2.6(19) . . . . ?
N7 C70 C75 C74 -175.5(11) . . . . ?
